data_2221092
loop_
_publ_author_name
'Zhi, Feng'

_publ_section_title
;
 <i>N</i>'-(2-Chloro-5-nitrobenzylidene)isonicotinohydrazide
;
_journal_coeditor_code HG2481
_journal_issue 3
_journal_name_full 'Acta Crystallographica Section E'
_journal_page_first o623
_journal_paper_doi 10.1107/S1600536809006588
_journal_volume 65
_journal_year 2009
_chemical_formula_iupac 'C13 H9 Cl N4 O3'
_chemical_formula_moiety 'C13 H9 Cl N4 O3'
_chemical_formula_sum 'C13 H9 Cl N4 O3'
_chemical_formula_weight 304.69
_chemical_name_systematic
;
<i>N</i>'-(2-Chloro-5-nitrobenzylidene)isonicotinohydrazide
;
_space_group_IT_number 88
_symmetry_cell_setting tetragonal
_symmetry_space_group_name_Hall '-I 4ad'
_symmetry_space_group_name_H-M 'I 41/a :2'
_atom_sites_solution_hydrogens geom
_atom_sites_solution_primary direct
_atom_sites_solution_secondary difmap
_audit_creation_method SHELXL-97
_cell_angle_alpha 90.00
_cell_angle_beta 90.00
_cell_angle_gamma 90.00
_cell_formula_units_Z 16
_cell_length_a 18.586(3)
_cell_length_b 18.586(3)
_cell_length_c 15.183(3)
_cell_measurement_reflns_used 1528
_cell_measurement_temperature 298(2)
_cell_measurement_theta_max 24.5
_cell_measurement_theta_min 2.2
_cell_volume 5244.8(16)
_computing_cell_refinement 'SAINT (Bruker, 2002)'
_computing_data_collection 'SMART (Bruker, 2002)'
_computing_data_reduction 'SAINT (Bruker, 2002)'
_computing_molecular_graphics 'SHELXTL (Sheldrick, 2008)'
_computing_publication_material 'SHELXL97 (Sheldrick, 2008)'
_computing_structure_refinement 'SHELXL97 (Sheldrick, 2008)'
_computing_structure_solution 'SHELXS97 (Sheldrick, 2008)'
_diffrn_ambient_temperature 298(2)
_diffrn_measured_fraction_theta_full 1.000
_diffrn_measured_fraction_theta_max 1.000
_diffrn_measurement_device_type 'Bruker SMART 1000 CCD area-detector'
_diffrn_measurement_method \w
_diffrn_radiation_monochromator graphite
_diffrn_radiation_source 'fine-focus sealed tube'
_diffrn_radiation_type MoK\a
_diffrn_radiation_wavelength 0.71073
_diffrn_reflns_av_R_equivalents 0.0828
_diffrn_reflns_av_sigmaI/netI 0.0688
_diffrn_reflns_limit_h_max 22
_diffrn_reflns_limit_h_min -23
_diffrn_reflns_limit_k_max 23
_diffrn_reflns_limit_k_min -21
_diffrn_reflns_limit_l_max 19
_diffrn_reflns_limit_l_min -19
_diffrn_reflns_number 16616
_diffrn_reflns_theta_full 27.00
_diffrn_reflns_theta_max 27.00
_diffrn_reflns_theta_min 1.73
_exptl_absorpt_coefficient_mu 0.308
_exptl_absorpt_correction_T_max 0.9699
_exptl_absorpt_correction_T_min 0.9640
_exptl_absorpt_correction_type multi-scan
_exptl_absorpt_process_details '(SADABS; Sheldrick, 1996)'
_exptl_crystal_colour colorless
_exptl_crystal_density_diffrn 1.543
_exptl_crystal_density_method 'not measured'
_exptl_crystal_description block
_exptl_crystal_F_000 2496
_exptl_crystal_size_max 0.12
_exptl_crystal_size_mid 0.10
_exptl_crystal_size_min 0.10
_refine_diff_density_max 0.174
_refine_diff_density_min -0.212
_refine_ls_extinction_coef 0.00084(18)
_refine_ls_extinction_expression Fc^*^=kFc[1+0.001xFc^2^\l^3^/sin(2\q)]^-1/4^
_refine_ls_extinction_method 'SHELXL97 (Sheldrick, 2008)'
_refine_ls_goodness_of_fit_ref 1.033
_refine_ls_hydrogen_treatment mixed
_refine_ls_matrix_type full
_refine_ls_number_parameters 194
_refine_ls_number_reflns 2869
_refine_ls_number_restraints 1
_refine_ls_restrained_S_all 1.033
_refine_ls_R_factor_all 0.1017
_refine_ls_R_factor_gt 0.0536
_refine_ls_shift/su_max_lt 0.001
_refine_ls_shift/su_mean 0.000
_refine_ls_structure_factor_coef Fsqd
_refine_ls_weighting_details 'calc w=1/[\s^2^(Fo^2^)+(0.0346P)^2^+2.6778P] where P=(Fo^2^+2Fc^2^)/3'
_refine_ls_weighting_scheme calc
_refine_ls_wR_factor_gt 0.1112
_refine_ls_wR_factor_ref 0.1306
_reflns_number_gt 1685
_reflns_number_total 2869
_reflns_threshold_expression I>2\s(I)
_cod_data_source_file hg2481.cif
_cod_data_source_block I
_cod_depositor_comments
;
The following automatic conversions were performed:
'_symmetry_cell_setting' value 'Tetragonal' changed to 'tetragonal'
according to '/home/saulius/struct/CIF-dictionaries/cif_core.dic'
dictionary named 'cif_core.dic' version 2.4.1 from 2010-06-29.

Automatic conversion script
Id: cif_fix_enum 1527 2010-12-29 10:47:43Z saulius 

The following automatic conversions were performed:

'_symmetry_cell_setting' value 'Tetragonal' changed to 'tetragonal'
according to /home/saulius/struct/CIF-dictionaries/cif_core.dic
dictionary named 'cif_core.dic' version 2.4.1 from 2010-06-29.

Automatic conversion script
Id: cif_fix_values 1715 2011-07-08 13:25:40Z adriana 
;
_cod_original_cell_volume 5244.9(15)
_cod_original_sg_symbol_H-M 'I 41/a'
_cod_database_code 2221092
_cod_database_fobs_code 2221092

loop_
_symmetry_equiv_pos_as_xyz
'x, y, z'
'-x+1/2, -y, z+1/2'
'-y+3/4, x+1/4, z+1/4'
'y+3/4, -x+3/4, z+3/4'
'x+1/2, y+1/2, z+1/2'
'-x+1, -y+1/2, z+1'
'-y+5/4, x+3/4, z+3/4'
'y+5/4, -x+5/4, z+5/4'
'-x, -y, -z'
'x-1/2, y, -z-1/2'
'y-3/4, -x-1/4, -z-1/4'
'-y-3/4, x-3/4, -z-3/4'
'-x+1/2, -y+1/2, -z+1/2'
'x, y+1/2, -z'
'y-1/4, -x+1/4, -z+1/4'
'-y-1/4, x-1/4, -z-1/4'

loop_
_atom_site_type_symbol
_atom_site_label
_atom_site_fract_x
_atom_site_fract_y
_atom_site_fract_z
_atom_site_U_iso_or_equiv
_atom_site_adp_type
_atom_site_calc_flag
_atom_site_refinement_flags
_atom_site_occupancy
_atom_site_disorder_assembly
_atom_site_disorder_group
Cl Cl1 0.14870(5) 0.28558(6) 0.06873(6) 0.0950(4) Uani d . 1 . .
O O1 0.24702(14) 0.38109(14) 0.46884(14) 0.0866(7) Uani d . 1 . .
O O2 0.17681(13) 0.29247(14) 0.49968(15) 0.0980(8) Uani d . 1 . .
O O3 0.36910(10) 0.56885(10) 0.18178(11) 0.0646(5) Uani d . 1 . .
N N1 0.29514(11) 0.44612(12) 0.16009(13) 0.0507(5) Uani d . 1 . .
N N2 0.33431(12) 0.47740(12) 0.09354(12) 0.0520(6) Uani d D 1 . .
N N3 0.50947(13) 0.62326(13) -0.09159(15) 0.0627(6) Uani d . 1 . .
N N4 0.20600(15) 0.33277(15) 0.44731(16) 0.0674(7) Uani d . 1 . .
C C1 0.21758(13) 0.35202(14) 0.20311(17) 0.0497(6) Uani d . 1 . .
C C2 0.16520(15) 0.30249(16) 0.17913(19) 0.0624(8) Uani d . 1 . .
C C3 0.12506(16) 0.26504(17) 0.2413(3) 0.0767(10) Uani d . 1 . .
H H3 0.0893 0.2333 0.2231 0.092 Uiso calc R 1 . .
C C4 0.13799(16) 0.27471(16) 0.3291(2) 0.0723(9) Uani d . 1 . .
H H4 0.1120 0.2494 0.3713 0.087 Uiso calc R 1 . .
C C5 0.19049(14) 0.32300(14) 0.35332(18) 0.0540(7) Uani d . 1 . .
C C6 0.22899(13) 0.36163(14) 0.29285(16) 0.0505(6) Uani d . 1 . .
H H6 0.2632 0.3947 0.3120 0.061 Uiso calc R 1 . .
C C7 0.25958(14) 0.39094(15) 0.13746(17) 0.0544(7) Uani d . 1 . .
H H7 0.2603 0.3753 0.0793 0.065 Uiso calc R 1 . .
C C8 0.37206(13) 0.53777(14) 0.11106(15) 0.0471(6) Uani d . 1 . .
C C9 0.41915(13) 0.56487(13) 0.03806(15) 0.0446(6) Uani d . 1 . .
C C10 0.41588(15) 0.54180(14) -0.04791(15) 0.0543(7) Uani d . 1 . .
H H10 0.3836 0.5060 -0.0645 0.065 Uiso calc R 1 . .
C C11 0.46139(17) 0.57273(16) -0.10915(17) 0.0643(8) Uani d . 1 . .
H H11 0.4580 0.5568 -0.1671 0.077 Uiso calc R 1 . .
C C12 0.51235(15) 0.64389(16) -0.00807(19) 0.0632(8) Uani d . 1 . .
H H12 0.5459 0.6789 0.0070 0.076 Uiso calc R 1 . .
C C13 0.46919(15) 0.61719(15) 0.05767(17) 0.0588(7) Uani d . 1 . .
H H13 0.4737 0.6343 0.1150 0.071 Uiso calc R 1 . .
H H2 0.3334(16) 0.4566(14) 0.0406(10) 0.080 Uiso d D 1 . .

loop_
_atom_site_aniso_label
_atom_site_aniso_U_11
_atom_site_aniso_U_22
_atom_site_aniso_U_33
_atom_site_aniso_U_12
_atom_site_aniso_U_13
_atom_site_aniso_U_23
Cl1 0.0684(6) 0.1253(8) 0.0914(6) 0.0108(5) -0.0135(4) -0.0546(6)
O1 0.1009(18) 0.1033(19) 0.0558(13) -0.0094(15) -0.0011(12) 0.0119(12)
O2 0.1027(18) 0.1125(19) 0.0787(15) 0.0079(15) 0.0333(13) 0.0459(14)
O3 0.0837(14) 0.0749(13) 0.0351(10) -0.0072(11) 0.0146(9) -0.0096(9)
N1 0.0517(13) 0.0618(14) 0.0385(11) 0.0045(11) 0.0075(10) 0.0043(10)
N2 0.0645(14) 0.0606(15) 0.0308(11) 0.0020(12) 0.0090(10) -0.0004(10)
N3 0.0636(16) 0.0770(17) 0.0476(15) 0.0023(13) 0.0087(11) 0.0066(12)
N4 0.0682(17) 0.0753(18) 0.0588(16) 0.0173(15) 0.0191(13) 0.0226(14)
C1 0.0445(15) 0.0519(16) 0.0526(15) 0.0061(12) 0.0028(12) -0.0037(12)
C2 0.0493(17) 0.0646(19) 0.073(2) 0.0108(14) 0.0018(15) -0.0201(15)
C3 0.0525(19) 0.062(2) 0.116(3) -0.0120(15) 0.0152(19) -0.0258(19)
C4 0.064(2) 0.0575(19) 0.095(3) -0.0031(16) 0.0257(18) -0.0006(17)
C5 0.0489(16) 0.0497(16) 0.0635(18) 0.0065(13) 0.0140(13) 0.0059(13)
C6 0.0469(15) 0.0528(16) 0.0519(16) 0.0001(12) 0.0037(12) 0.0029(12)
C7 0.0588(17) 0.0681(19) 0.0364(14) 0.0076(15) 0.0028(12) -0.0043(13)
C8 0.0546(16) 0.0541(16) 0.0325(13) 0.0091(13) 0.0035(11) 0.0015(11)
C9 0.0470(15) 0.0507(15) 0.0359(13) 0.0129(12) 0.0034(11) 0.0023(11)
C10 0.0679(18) 0.0570(16) 0.0378(14) -0.0026(14) 0.0091(12) -0.0018(12)
C11 0.081(2) 0.074(2) 0.0377(15) 0.0014(18) 0.0124(14) -0.0056(14)
C12 0.0542(17) 0.078(2) 0.0572(18) -0.0075(15) -0.0030(14) 0.0078(15)
C13 0.0644(18) 0.0738(19) 0.0383(14) -0.0027(15) -0.0019(13) -0.0018(13)

loop_
_atom_type_symbol
_atom_type_description
_atom_type_scat_dispersion_real
_atom_type_scat_dispersion_imag
_atom_type_scat_source
C C 0.0033 0.0016 'International Tables Vol C Tables 4.2.6.8 and 6.1.1.4'
H H 0.0000 0.0000 'International Tables Vol C Tables 4.2.6.8 and 6.1.1.4'
N N 0.0061 0.0033 'International Tables Vol C Tables 4.2.6.8 and 6.1.1.4'
O O 0.0106 0.0060 'International Tables Vol C Tables 4.2.6.8 and 6.1.1.4'
Cl Cl 0.1484 0.1585 'International Tables Vol C Tables 4.2.6.8 and 6.1.1.4'

loop_
_geom_angle_atom_site_label_1
_geom_angle_atom_site_label_2
_geom_angle_atom_site_label_3
_geom_angle_site_symmetry_1
_geom_angle_site_symmetry_3
_geom_angle
_geom_angle_publ_flag
C7 N1 N2 . . 114.8(2) ?
C8 N2 N1 . . 118.8(2) ?
C8 N2 H2 . . 123(2) ?
N1 N2 H2 . . 118(2) ?
C11 N3 C12 . . 115.2(2) ?
O2 N4 O1 . . 123.7(3) ?
O2 N4 C5 . . 118.1(3) ?
O1 N4 C5 . . 118.3(2) ?
C2 C1 C6 . . 116.7(2) ?
C2 C1 C7 . . 121.7(3) ?
C6 C1 C7 . . 121.6(2) ?
C1 C2 C3 . . 122.0(3) ?
C1 C2 Cl1 . . 119.9(2) ?
C3 C2 Cl1 . . 118.1(2) ?
C4 C3 C2 . . 120.1(3) ?
C4 C3 H3 . . 119.9 ?
C2 C3 H3 . . 119.9 ?
C3 C4 C5 . . 118.1(3) ?
C3 C4 H4 . . 120.9 ?
C5 C4 H4 . . 120.9 ?
C6 C5 C4 . . 122.3(3) ?
C6 C5 N4 . . 119.0(3) ?
C4 C5 N4 . . 118.7(3) ?
C5 C6 C1 . . 120.7(3) ?
C5 C6 H6 . . 119.6 ?
C1 C6 H6 . . 119.6 ?
N1 C7 C1 . . 119.7(2) ?
N1 C7 H7 . . 120.2 ?
C1 C7 H7 . . 120.2 ?
O3 C8 N2 . . 122.9(2) ?
O3 C8 C9 . . 121.2(2) ?
N2 C8 C9 . . 115.9(2) ?
C10 C9 C13 . . 117.1(2) ?
C10 C9 C8 . . 124.8(2) ?
C13 C9 C8 . . 118.1(2) ?
C9 C10 C11 . . 118.8(3) ?
C9 C10 H10 . . 120.6 ?
C11 C10 H10 . . 120.6 ?
N3 C11 C10 . . 124.9(3) ?
N3 C11 H11 . . 117.5 ?
C10 C11 H11 . . 117.5 ?
N3 C12 C13 . . 124.6(3) ?
N3 C12 H12 . . 117.7 ?
C13 C12 H12 . . 117.7 ?
C12 C13 C9 . . 119.5(2) ?
C12 C13 H13 . . 120.3 ?
C9 C13 H13 . . 120.3 ?

loop_
_geom_bond_atom_site_label_1
_geom_bond_atom_site_label_2
_geom_bond_site_symmetry_2
_geom_bond_distance
_geom_bond_publ_flag
Cl1 C2 . 1.733(3) ?
O1 N4 . 1.222(3) ?
O2 N4 . 1.220(3) ?
O3 C8 . 1.221(3) ?
N1 C7 . 1.268(3) ?
N1 N2 . 1.374(3) ?
N2 C8 . 1.350(3) ?
N2 H2 . 0.892(10) ?
N3 C11 . 1.324(4) ?
N3 C12 . 1.326(3) ?
N4 C5 . 1.467(4) ?
C1 C2 . 1.388(4) ?
C1 C6 . 1.391(3) ?
C1 C7 . 1.458(4) ?
C2 C3 . 1.390(4) ?
C3 C4 . 1.367(4) ?
C3 H3 . 0.9300 ?
C4 C5 . 1.376(4) ?
C4 H4 . 0.9300 ?
C5 C6 . 1.368(3) ?
C6 H6 . 0.9300 ?
C7 H7 . 0.9300 ?
C8 C9 . 1.499(3) ?
C9 C10 . 1.375(3) ?
C9 C13 . 1.378(3) ?
C10 C11 . 1.382(4) ?
C10 H10 . 0.9300 ?
C11 H11 . 0.9300 ?
C12 C13 . 1.373(4) ?
C12 H12 . 0.9300 ?
C13 H13 . 0.9300 ?

loop_
_geom_hbond_atom_site_label_D
_geom_hbond_atom_site_label_H
_geom_hbond_atom_site_label_A
_geom_hbond_site_symmetry_A
_geom_hbond_distance_DH
_geom_hbond_distance_HA
_geom_hbond_distance_DA
_geom_hbond_angle_DHA
N2 H2 O3 4_454 0.892(10) 2.187(13) 3.055(3) 164(3)

loop_
_cod_related_entry_id
_cod_related_entry_database
_cod_related_entry_code
1 ChemSpider 5270665
